data_4068905
loop_
_publ_author_name
'Gaviglio, Carina'
'Ben-David, Yehoshoa'
'Shimon, Linda J. W.'
'Doctorovich, Fabio'
'Milstein, David'

_publ_section_title
;
 Synthesis, Structure, and Reactivity of Nitrosyl Pincer-Type Rhodium
 Complexes
;
_journal_issue 6
_journal_name_full Organometallics
_journal_page_first 1917
_journal_paper_doi 10.1021/om8011536
_journal_volume 28
_journal_year 2009
_chemical_formula_moiety 'C26 H47 N O P2 Rh, B F4'
_chemical_formula_sum 'C26 H47 B F4 N O P2 Rh'
_chemical_formula_weight 641.31
_chemical_name_systematic
; 
 ? 
;
_space_group_IT_number 1
_symmetry_cell_setting triclinic
_symmetry_space_group_name_Hall 'P 1'
_symmetry_space_group_name_H-M 'P 1'
_atom_sites_solution_hydrogens geom
_atom_sites_solution_primary direct
_atom_sites_solution_secondary difmap
_audit_creation_method SHELXL-97
_cell_angle_alpha 79.77(3)
_cell_angle_beta 78.72(3)
_cell_angle_gamma 83.25(3)
_cell_formula_units_Z 1
_cell_length_a 8.0280(16)
_cell_length_b 8.4890(17)
_cell_length_c 11.453(2)
_cell_measurement_reflns_used 12811
_cell_measurement_temperature 120(2)
_cell_measurement_theta_max 27.48
_cell_measurement_theta_min 1.00
_cell_volume 750.5(3)
_computing_cell_refinement HKL
_computing_data_collection 'Collect package (Bruker Nonius)'
_computing_data_reduction HKL
_computing_structure_refinement 'SHELXL-97 (Sheldrick, 1997)'
_computing_structure_solution 'SHELXS-97 (Sheldrick, 1990)'
_diffrn_ambient_temperature 120(2)
_diffrn_measured_fraction_theta_full 0.967
_diffrn_measured_fraction_theta_max 0.967
_diffrn_measurement_device_type 'Nonius KappaCCD'
_diffrn_measurement_method 'phi and omega scans'
_diffrn_radiation_monochromator graphite
_diffrn_radiation_source 'fine-focus sealed tube'
_diffrn_radiation_type MoK\a
_diffrn_radiation_wavelength 0.71073
_diffrn_reflns_av_R_equivalents 0.0610
_diffrn_reflns_av_sigmaI/netI 0.0387
_diffrn_reflns_limit_h_max 10
_diffrn_reflns_limit_h_min 0
_diffrn_reflns_limit_k_max 10
_diffrn_reflns_limit_k_min -10
_diffrn_reflns_limit_l_max 14
_diffrn_reflns_limit_l_min -14
_diffrn_reflns_number 13101
_diffrn_reflns_theta_full 27.60
_diffrn_reflns_theta_max 27.60
_diffrn_reflns_theta_min 2.60
_exptl_absorpt_coefficient_mu 0.720
_exptl_absorpt_correction_type none
_exptl_crystal_colour orange
_exptl_crystal_density_diffrn 1.419
_exptl_crystal_density_method 'not measured'
_exptl_crystal_description plate
_exptl_crystal_F_000 334
_exptl_crystal_size_max 0.10
_exptl_crystal_size_mid 0.10
_exptl_crystal_size_min 0.05
_refine_diff_density_max 0.532
_refine_diff_density_min -1.021
_refine_diff_density_rms 0.099
_refine_ls_abs_structure_details 'Flack H D (1983), Acta Cryst. A39, 876-881'
_refine_ls_abs_structure_Flack 0.45(6)
_refine_ls_extinction_method none
_refine_ls_goodness_of_fit_ref 1.061
_refine_ls_hydrogen_treatment constr
_refine_ls_matrix_type full
_refine_ls_number_parameters 340
_refine_ls_number_reflns 3368
_refine_ls_number_restraints 3
_refine_ls_restrained_S_all 1.060
_refine_ls_R_factor_all 0.0393
_refine_ls_R_factor_gt 0.0369
_refine_ls_shift/su_max 0.001
_refine_ls_shift/su_mean 0.000
_refine_ls_structure_factor_coef Fsqd
_refine_ls_weighting_details 'calc w=1/[\s^2^(Fo^2^)+(0.0366P)^2^+1.2692P] where P=(Fo^2^+2Fc^2^)/3'
_refine_ls_weighting_scheme calc
_refine_ls_wR_factor_gt 0.0830
_refine_ls_wR_factor_ref 0.0844
_reflns_number_gt 3287
_reflns_number_total 3368
_reflns_threshold_expression >2sigma(I)
_cod_data_source_file om8011536_si_001.cif
_cod_data_source_block m450
_cod_original_sg_symbol_H-M P1
_cod_database_code 4068905

loop_
_symmetry_equiv_pos_as_xyz
'x, y, z'

loop_
_atom_site_label
_atom_site_type_symbol
_atom_site_fract_x
_atom_site_fract_y
_atom_site_fract_z
_atom_site_U_iso_or_equiv
_atom_site_adp_type
_atom_site_occupancy
_atom_site_symmetry_multiplicity
_atom_site_calc_flag
_atom_site_refinement_flags
Rh1 Rh 0.683785(7) 0.882371(7) 0.909430(7) 0.01839(11) Uani 1 1 d .
P2 P 0.8459(2) 0.83645(19) 0.72295(11) 0.0159(3) Uani 1 1 d .
P3 P 0.5421(2) 0.84298(18) 1.10990(11) 0.0146(3) Uani 1 1 d .
C11 C 0.8358(7) 0.6808(7) 0.9722(5) 0.0174(11) Uani 1 1 d .
C12 C 0.8052(7) 0.6076(6) 1.0952(4) 0.0170(10) Uani 1 1 d .
C13 C 0.8967(7) 0.4645(6) 1.1353(5) 0.0181(10) Uani 1 1 d .
C14 C 1.0142(7) 0.3916(6) 1.0514(5) 0.0195(10) Uani 1 1 d .
H14 H 1.0701 0.2901 1.0773 0.023 Uiso 1 1 calc R
C15 C 1.0546(7) 0.4612(6) 0.9297(5) 0.0187(10) Uani 1 1 d .
C16 C 0.9660(6) 0.6074(6) 0.8915(4) 0.0164(10) Uani 1 1 d .
C17 C 0.8756(8) 0.3933(7) 1.2685(5) 0.0219(11) Uani 1 1 d .
H17A H 0.9391 0.2874 1.2780 0.033 Uiso 1 1 calc R
H17B H 0.7545 0.3825 1.3013 0.033 Uiso 1 1 calc R
H17C H 0.9195 0.4643 1.3120 0.033 Uiso 1 1 calc R
C18 C 1.1951(8) 0.3830(7) 0.8467(5) 0.0270(12) Uani 1 1 d .
H18A H 1.1580 0.3823 0.7702 0.040 Uiso 1 1 calc R
H18B H 1.2230 0.2723 0.8840 0.040 Uiso 1 1 calc R
H18C H 1.2961 0.4432 0.8316 0.040 Uiso 1 1 calc R
C21 C 1.0201(7) 0.6912(7) 0.7635(5) 0.0208(11) Uani 1 1 d .
H21A H 1.0464 0.6115 0.7076 0.025 Uiso 1 1 calc R
H21B H 1.1237 0.7469 0.7577 0.025 Uiso 1 1 calc R
C22 C 0.9493(7) 1.0143(7) 0.6283(5) 0.0241(11) Uani 1 1 d .
C23 C 0.7226(8) 0.7320(7) 0.6421(5) 0.0224(12) Uani 1 1 d .
C24 C 1.0976(8) 0.9648(8) 0.5308(5) 0.0290(13) Uani 1 1 d .
H24A H 1.0533 0.9154 0.4734 0.043 Uiso 1 1 calc R
H24B H 1.1793 0.8874 0.5689 0.043 Uiso 1 1 calc R
H24C H 1.1547 1.0600 0.4882 0.043 Uiso 1 1 calc R
C25 C 0.8190(8) 1.1330(8) 0.5687(6) 0.0313(13) Uani 1 1 d .
H25A H 0.8732 1.2305 0.5279 0.047 Uiso 1 1 calc R
H25B H 0.7224 1.1609 0.6305 0.047 Uiso 1 1 calc R
H25C H 0.7785 1.0833 0.5096 0.047 Uiso 1 1 calc R
C26 C 1.0234(8) 1.0962(8) 0.7141(5) 0.0289(13) Uani 1 1 d .
H26A H 1.0940 1.0164 0.7603 0.043 Uiso 1 1 calc R
H26B H 0.9300 1.1434 0.7696 0.043 Uiso 1 1 calc R
H26C H 1.0932 1.1808 0.6670 0.043 Uiso 1 1 calc R
C27 C 0.6939(9) 0.5637(7) 0.7160(5) 0.0288(13) Uani 1 1 d .
H27A H 0.6225 0.5089 0.6785 0.043 Uiso 1 1 calc R
H27B H 0.6370 0.5745 0.7984 0.043 Uiso 1 1 calc R
H27C H 0.8041 0.5009 0.7181 0.043 Uiso 1 1 calc R
C28 C 0.5457(7) 0.8244(7) 0.6383(5) 0.0266(12) Uani 1 1 d .
H28A H 0.4798 0.7687 0.5971 0.040 Uiso 1 1 calc R
H28B H 0.5598 0.9336 0.5946 0.040 Uiso 1 1 calc R
H28C H 0.4851 0.8295 0.7208 0.040 Uiso 1 1 calc R
C29 C 0.8135(8) 0.7095(7) 0.5149(5) 0.0258(12) Uani 1 1 d .
H29A H 0.9237 0.6474 0.5192 0.039 Uiso 1 1 calc R
H29B H 0.8320 0.8149 0.4655 0.039 Uiso 1 1 calc R
H29C H 0.7432 0.6519 0.4786 0.039 Uiso 1 1 calc R
C31 C 0.6810(7) 0.6913(7) 1.1872(5) 0.0226(11) Uani 1 1 d .
H31A H 0.7445 0.7427 1.2340 0.027 Uiso 1 1 calc R
H31B H 0.6116 0.6117 1.2439 0.027 Uiso 1 1 calc R
C32 C 0.3384(8) 0.7526(8) 1.1164(5) 0.0238(12) Uani 1 1 d .
C33 C 0.5159(7) 1.0155(6) 1.1950(5) 0.0209(11) Uani 1 1 d .
C34 C 0.2232(8) 0.7335(8) 1.2412(6) 0.0339(14) Uani 1 1 d .
H34A H 0.1245 0.6770 1.2389 0.051 Uiso 1 1 calc R
H34B H 0.1841 0.8398 1.2633 0.051 Uiso 1 1 calc R
H34C H 0.2876 0.6715 1.3010 0.051 Uiso 1 1 calc R
C35 C 0.2376(8) 0.8532(9) 1.0227(6) 0.0340(14) Uani 1 1 d .
H35A H 0.1350 0.8010 1.0227 0.051 Uiso 1 1 calc R
H35B H 0.3092 0.8613 0.9424 0.051 Uiso 1 1 calc R
H35C H 0.2048 0.9610 1.0435 0.051 Uiso 1 1 calc R
C36 C 0.3912(9) 0.5850(8) 1.0802(7) 0.0361(15) Uani 1 1 d .
H36A H 0.4545 0.5191 1.1392 0.054 Uiso 1 1 calc R
H36B H 0.4636 0.5959 1.0002 0.054 Uiso 1 1 calc R
H36C H 0.2891 0.5333 1.0783 0.054 Uiso 1 1 calc R
C37 C 0.6834(9) 1.0982(9) 1.1588(6) 0.0326(15) Uani 1 1 d .
H37A H 0.6973 1.1471 1.0737 0.049 Uiso 1 1 calc R
H37B H 0.7796 1.0184 1.1711 0.049 Uiso 1 1 calc R
H37C H 0.6798 1.1816 1.2087 0.049 Uiso 1 1 calc R
C38 C 0.3679(8) 1.1371(7) 1.1629(5) 0.0280(12) Uani 1 1 d .
H38A H 0.2604 1.0864 1.1889 0.042 Uiso 1 1 calc R
H38B H 0.3859 1.1725 1.0755 0.042 Uiso 1 1 calc R
H38C H 0.3631 1.2300 1.2038 0.042 Uiso 1 1 calc R
C39 C 0.4876(8) 0.9591(7) 1.3315(5) 0.0254(12) Uani 1 1 d .
H39A H 0.4731 1.0526 1.3731 0.038 Uiso 1 1 calc R
H39B H 0.5865 0.8884 1.3526 0.038 Uiso 1 1 calc R
H39C H 0.3852 0.9003 1.3562 0.038 Uiso 1 1 calc R
N1 N 0.6068(8) 1.0838(6) 0.8680(5) 0.0297(12) Uani 1 1 d .
O1 O 0.5965(7) 1.2248(5) 0.8549(5) 0.0509(15) Uani 1 1 d .
B1 B 0.3630(9) 1.4036(8) 0.4914(6) 0.0282(14) Uani 1 1 d .
F1 F 0.4441(12) 1.5391(8) 0.4875(7) 0.108(3) Uani 1 1 d .
F2 F 0.4123(6) 1.2809(6) 0.5768(4) 0.0627(15) Uani 1 1 d .
F3 F 0.4103(9) 1.3660(7) 0.3778(5) 0.0804(18) Uani 1 1 d .
F4 F 0.1932(7) 1.4405(8) 0.5190(6) 0.096(3) Uani 1 1 d .

loop_
_atom_site_aniso_label
_atom_site_aniso_U_11
_atom_site_aniso_U_22
_atom_site_aniso_U_33
_atom_site_aniso_U_23
_atom_site_aniso_U_13
_atom_site_aniso_U_12
Rh1 0.01968(19) 0.0194(2) 0.01418(17) -0.00016(14) -0.00214(13) 0.00060(14)
P2 0.0161(7) 0.0199(7) 0.0101(6) 0.0001(6) -0.0018(5) -0.0001(6)
P3 0.0160(7) 0.0169(7) 0.0103(6) -0.0014(5) -0.0019(5) -0.0009(6)
C11 0.018(3) 0.019(3) 0.015(2) -0.0020(19) -0.003(2) -0.001(2)
C12 0.022(3) 0.019(2) 0.012(2) -0.0030(19) -0.0054(19) -0.003(2)
C13 0.019(3) 0.021(2) 0.015(2) 0.0017(19) -0.0074(19) -0.0047(19)
C14 0.017(2) 0.019(2) 0.023(3) -0.002(2) -0.008(2) 0.0015(19)
C15 0.020(3) 0.022(3) 0.015(2) -0.0051(19) -0.007(2) 0.004(2)
C16 0.014(2) 0.022(3) 0.014(2) -0.0037(19) -0.0038(18) -0.0004(19)
C17 0.027(3) 0.021(3) 0.016(3) 0.002(2) -0.007(2) 0.003(2)
C18 0.030(3) 0.026(3) 0.022(3) -0.004(2) -0.005(2) 0.010(2)
C21 0.017(3) 0.029(3) 0.017(2) -0.005(2) -0.004(2) -0.001(2)
C22 0.026(3) 0.027(3) 0.016(3) 0.000(2) 0.002(2) -0.006(2)
C23 0.025(3) 0.027(3) 0.019(3) -0.004(2) -0.009(2) -0.003(2)
C24 0.024(3) 0.039(3) 0.018(3) 0.002(2) 0.005(2) -0.001(2)
C25 0.035(3) 0.028(3) 0.025(3) 0.008(2) -0.001(2) -0.004(2)
C26 0.029(3) 0.034(4) 0.023(3) -0.006(3) 0.003(2) -0.008(3)
C27 0.039(3) 0.026(3) 0.023(3) -0.001(2) -0.010(2) -0.005(2)
C28 0.022(3) 0.038(3) 0.021(3) -0.009(2) -0.005(2) 0.000(2)
C29 0.026(3) 0.031(3) 0.021(3) -0.010(2) -0.007(2) 0.005(2)
C31 0.026(3) 0.026(3) 0.013(2) 0.000(2) -0.003(2) 0.001(2)
C32 0.023(3) 0.030(3) 0.020(3) -0.006(2) 0.000(2) -0.012(2)
C33 0.023(3) 0.020(3) 0.019(3) -0.005(2) -0.002(2) 0.001(2)
C34 0.028(3) 0.044(4) 0.029(3) -0.005(3) 0.006(3) -0.016(3)
C35 0.025(3) 0.053(4) 0.028(3) -0.008(3) -0.008(2) -0.012(3)
C36 0.035(4) 0.035(4) 0.042(4) -0.015(3) 0.002(3) -0.015(3)
C37 0.029(4) 0.041(4) 0.033(4) -0.015(3) -0.004(3) -0.012(3)
C38 0.035(3) 0.020(3) 0.028(3) -0.001(2) -0.008(2) 0.005(2)
C39 0.027(3) 0.029(3) 0.020(3) -0.009(2) -0.005(2) 0.007(2)
N1 0.031(3) 0.025(3) 0.022(3) 0.006(2) 0.006(2) 0.008(2)
O1 0.060(3) 0.021(2) 0.050(3) 0.011(2) 0.019(3) 0.012(2)
B1 0.035(4) 0.028(3) 0.019(3) -0.001(2) 0.001(3) -0.006(3)
F1 0.175(8) 0.071(4) 0.107(5) 0.000(4) -0.074(5) -0.063(5)
F2 0.047(3) 0.067(3) 0.052(3) 0.021(2) 0.000(2) 0.020(2)
F3 0.127(5) 0.070(4) 0.044(3) -0.031(3) -0.014(3) 0.022(3)
F4 0.041(3) 0.111(5) 0.090(4) 0.054(4) 0.015(3) 0.027(3)

loop_
_atom_type_symbol
_atom_type_description
_atom_type_scat_dispersion_real
_atom_type_scat_dispersion_imag
_atom_type_scat_source
C C 0.0033 0.0016 'International Tables Vol C Tables 4.2.6.8 and 6.1.1.4'
H H 0.0000 0.0000 'International Tables Vol C Tables 4.2.6.8 and 6.1.1.4'
B B 0.0013 0.0007 'International Tables Vol C Tables 4.2.6.8 and 6.1.1.4'
N N 0.0061 0.0033 'International Tables Vol C Tables 4.2.6.8 and 6.1.1.4'
O O 0.0106 0.0060 'International Tables Vol C Tables 4.2.6.8 and 6.1.1.4'
F F 0.0171 0.0103 'International Tables Vol C Tables 4.2.6.8 and 6.1.1.4'
P P 0.1023 0.0942 'International Tables Vol C Tables 4.2.6.8 and 6.1.1.4'
Rh Rh -1.1178 0.9187 'International Tables Vol C Tables 4.2.6.8 and 6.1.1.4'

loop_
_geom_angle_atom_site_label_1
_geom_angle_atom_site_label_2
_geom_angle_atom_site_label_3
_geom_angle
N1 Rh1 C11 161.6(2)
N1 Rh1 P3 98.50(17)
C11 Rh1 P3 82.18(16)
N1 Rh1 P2 98.98(17)
C11 Rh1 P2 82.08(16)
P3 Rh1 P2 162.32(4)
C21 P2 C23 106.0(3)
C21 P2 C22 105.9(3)
C23 P2 C22 114.3(3)
C21 P2 Rh1 103.84(17)
C23 P2 Rh1 110.4(2)
C22 P2 Rh1 115.35(19)
C31 P3 C33 104.5(3)
C31 P3 C32 107.5(3)
C33 P3 C32 113.6(3)
C31 P3 Rh1 104.23(18)
C33 P3 Rh1 117.64(18)
C32 P3 Rh1 108.47(19)
C16 C11 C12 118.2(5)
C16 C11 Rh1 120.6(4)
C12 C11 Rh1 121.1(4)
C13 C12 C11 121.2(5)
C13 C12 C31 118.7(4)
C11 C12 C31 120.0(5)
C14 C13 C12 118.4(5)
C14 C13 C17 120.2(5)
C12 C13 C17 121.4(5)
C13 C14 C15 122.9(5)
C13 C14 H14 118.5
C15 C14 H14 118.5
C16 C15 C14 118.0(5)
C16 C15 C18 122.1(5)
C14 C15 C18 119.9(5)
C15 C16 C11 121.1(5)
C15 C16 C21 118.4(5)
C11 C16 C21 120.4(5)
C13 C17 H17A 109.5
C13 C17 H17B 109.5
H17A C17 H17B 109.5
C13 C17 H17C 109.5
H17A C17 H17C 109.5
H17B C17 H17C 109.5
C15 C18 H18A 109.5
C15 C18 H18B 109.5
H18A C18 H18B 109.5
C15 C18 H18C 109.5
H18A C18 H18C 109.5
H18B C18 H18C 109.5
C16 C21 P2 108.5(4)
C16 C21 H21A 110.0
P2 C21 H21A 110.0
C16 C21 H21B 110.0
P2 C21 H21B 110.0
H21A C21 H21B 108.4
C25 C22 C26 109.7(5)
C25 C22 C24 109.6(5)
C26 C22 C24 107.8(5)
C25 C22 P2 111.2(4)
C26 C22 P2 106.4(4)
C24 C22 P2 112.0(4)
C29 C23 C27 107.7(5)
C29 C23 C28 110.5(5)
C27 C23 C28 107.5(5)
C29 C23 P2 113.8(4)
C27 C23 P2 107.8(4)
C28 C23 P2 109.3(4)
C22 C24 H24A 109.5
C22 C24 H24B 109.5
H24A C24 H24B 109.5
C22 C24 H24C 109.5
H24A C24 H24C 109.5
H24B C24 H24C 109.5
C22 C25 H25A 109.5
C22 C25 H25B 109.5
H25A C25 H25B 109.5
C22 C25 H25C 109.5
H25A C25 H25C 109.5
H25B C25 H25C 109.5
C22 C26 H26A 109.5
C22 C26 H26B 109.5
H26A C26 H26B 109.5
C22 C26 H26C 109.5
H26A C26 H26C 109.5
H26B C26 H26C 109.5
C23 C27 H27A 109.5
C23 C27 H27B 109.5
H27A C27 H27B 109.5
C23 C27 H27C 109.5
H27A C27 H27C 109.5
H27B C27 H27C 109.5
C23 C28 H28A 109.5
C23 C28 H28B 109.5
H28A C28 H28B 109.5
C23 C28 H28C 109.5
H28A C28 H28C 109.5
H28B C28 H28C 109.5
C23 C29 H29A 109.5
C23 C29 H29B 109.5
H29A C29 H29B 109.5
C23 C29 H29C 109.5
H29A C29 H29C 109.5
H29B C29 H29C 109.5
C12 C31 P3 109.5(4)
C12 C31 H31A 109.8
P3 C31 H31A 109.8
C12 C31 H31B 109.8
P3 C31 H31B 109.8
H31A C31 H31B 108.2
C34 C32 C36 108.8(5)
C34 C32 C35 109.4(5)
C36 C32 C35 108.4(5)
C34 C32 P3 114.5(4)
C36 C32 P3 105.7(4)
C35 C32 P3 110.0(4)
C39 C33 C38 109.6(5)
C39 C33 C37 107.8(5)
C38 C33 C37 109.2(5)
C39 C33 P3 111.7(4)
C38 C33 P3 111.4(4)
C37 C33 P3 107.0(4)
C32 C34 H34A 109.5
C32 C34 H34B 109.5
H34A C34 H34B 109.5
C32 C34 H34C 109.5
H34A C34 H34C 109.5
H34B C34 H34C 109.5
C32 C35 H35A 109.5
C32 C35 H35B 109.5
H35A C35 H35B 109.5
C32 C35 H35C 109.5
H35A C35 H35C 109.5
H35B C35 H35C 109.5
C32 C36 H36A 109.5
C32 C36 H36B 109.5
H36A C36 H36B 109.5
C32 C36 H36C 109.5
H36A C36 H36C 109.5
H36B C36 H36C 109.5
C33 C37 H37A 109.5
C33 C37 H37B 109.5
H37A C37 H37B 109.5
C33 C37 H37C 109.5
H37A C37 H37C 109.5
H37B C37 H37C 109.5
C33 C38 H38A 109.5
C33 C38 H38B 109.5
H38A C38 H38B 109.5
C33 C38 H38C 109.5
H38A C38 H38C 109.5
H38B C38 H38C 109.5
C33 C39 H39A 109.5
C33 C39 H39B 109.5
H39A C39 H39B 109.5
C33 C39 H39C 109.5
H39A C39 H39C 109.5
H39B C39 H39C 109.5
O1 N1 Rh1 159.9(6)
F4 B1 F3 111.7(7)
F4 B1 F2 109.4(5)
F3 B1 F2 111.7(6)
F4 B1 F1 108.5(7)
F3 B1 F1 104.4(6)
F2 B1 F1 111.1(6)

loop_
_geom_bond_atom_site_label_1
_geom_bond_atom_site_label_2
_geom_bond_distance
Rh1 N1 1.763(5)
Rh1 C11 2.085(6)
Rh1 P3 2.3391(15)
Rh1 P2 2.3443(15)
P2 C21 1.827(6)
P2 C23 1.866(6)
P2 C22 1.872(6)
P3 C31 1.824(6)
P3 C33 1.869(6)
P3 C32 1.870(6)
C11 C16 1.418(7)
C11 C12 1.421(7)
C12 C13 1.397(7)
C12 C31 1.515(7)
C13 C14 1.384(8)
C13 C17 1.522(7)
C14 C15 1.404(7)
C14 H14 0.9500
C15 C16 1.400(7)
C15 C18 1.498(7)
C16 C21 1.515(7)
C17 H17A 0.9800
C17 H17B 0.9800
C17 H17C 0.9800
C18 H18A 0.9800
C18 H18B 0.9800
C18 H18C 0.9800
C21 H21A 0.9900
C21 H21B 0.9900
C22 C25 1.537(8)
C22 C26 1.539(9)
C22 C24 1.539(8)
C23 C29 1.530(8)
C23 C27 1.544(8)
C23 C28 1.544(8)
C24 H24A 0.9800
C24 H24B 0.9800
C24 H24C 0.9800
C25 H25A 0.9800
C25 H25B 0.9800
C25 H25C 0.9800
C26 H26A 0.9800
C26 H26B 0.9800
C26 H26C 0.9800
C27 H27A 0.9800
C27 H27B 0.9800
C27 H27C 0.9800
C28 H28A 0.9800
C28 H28B 0.9800
C28 H28C 0.9800
C29 H29A 0.9800
C29 H29B 0.9800
C29 H29C 0.9800
C31 H31A 0.9900
C31 H31B 0.9900
C32 C34 1.536(8)
C32 C36 1.541(9)
C32 C35 1.545(9)
C33 C39 1.532(8)
C33 C38 1.536(8)
C33 C37 1.541(8)
C34 H34A 0.9800
C34 H34B 0.9800
C34 H34C 0.9800
C35 H35A 0.9800
C35 H35B 0.9800
C35 H35C 0.9800
C36 H36A 0.9800
C36 H36B 0.9800
C36 H36C 0.9800
C37 H37A 0.9800
C37 H37B 0.9800
C37 H37C 0.9800
C38 H38A 0.9800
C38 H38B 0.9800
C38 H38C 0.9800
C39 H39A 0.9800
C39 H39B 0.9800
C39 H39C 0.9800
N1 O1 1.175(7)
B1 F4 1.350(9)
B1 F3 1.366(8)
B1 F2 1.375(8)
B1 F1 1.376(9)

loop_
_geom_torsion_atom_site_label_1
_geom_torsion_atom_site_label_2
_geom_torsion_atom_site_label_3
_geom_torsion_atom_site_label_4
_geom_torsion
N1 Rh1 P2 C21 148.8(3)
C11 Rh1 P2 C21 -12.6(2)
P3 Rh1 P2 C21 -39.8(3)
N1 Rh1 P2 C23 -98.0(3)
C11 Rh1 P2 C23 100.6(3)
P3 Rh1 P2 C23 73.4(3)
N1 Rh1 P2 C22 33.4(3)
C11 Rh1 P2 C22 -128.0(3)
P3 Rh1 P2 C22 -155.2(3)
N1 Rh1 P3 C31 -151.5(3)
C11 Rh1 P3 C31 9.9(2)
P2 Rh1 P3 C31 37.2(3)
N1 Rh1 P3 C33 -36.4(3)
C11 Rh1 P3 C33 125.0(3)
P2 Rh1 P3 C33 152.2(3)
N1 Rh1 P3 C32 94.2(3)
C11 Rh1 P3 C32 -104.4(3)
P2 Rh1 P3 C32 -77.2(3)
N1 Rh1 C11 C16 -92.0(8)
P3 Rh1 C11 C16 174.6(4)
P2 Rh1 C11 C16 2.7(4)
N1 Rh1 C11 C12 91.9(8)
P3 Rh1 C11 C12 -1.5(4)
P2 Rh1 C11 C12 -173.4(4)
C16 C11 C12 C13 -2.0(8)
Rh1 C11 C12 C13 174.2(4)
C16 C11 C12 C31 173.3(5)
Rh1 C11 C12 C31 -10.5(7)
C11 C12 C13 C14 -2.4(8)
C31 C12 C13 C14 -177.8(5)
C11 C12 C13 C17 174.6(5)
C31 C12 C13 C17 -0.9(8)
C12 C13 C14 C15 4.9(8)
C17 C13 C14 C15 -172.1(5)
C13 C14 C15 C16 -2.8(8)
C13 C14 C15 C18 174.1(5)
C14 C15 C16 C11 -1.9(8)
C18 C15 C16 C11 -178.7(5)
C14 C15 C16 C21 174.3(5)
C18 C15 C16 C21 -2.6(8)
C12 C11 C16 C15 4.2(8)
Rh1 C11 C16 C15 -172.0(4)
C12 C11 C16 C21 -171.9(5)
Rh1 C11 C16 C21 11.9(7)
C15 C16 C21 P2 161.4(4)
C11 C16 C21 P2 -22.4(6)
C23 P2 C21 C16 -95.4(4)
C22 P2 C21 C16 142.9(4)
Rh1 P2 C21 C16 21.0(4)
C21 P2 C22 C25 169.6(4)
C23 P2 C22 C25 53.3(5)
Rh1 P2 C22 C25 -76.2(4)
C21 P2 C22 C26 -71.1(4)
C23 P2 C22 C26 172.7(4)
Rh1 P2 C22 C26 43.2(4)
C21 P2 C22 C24 46.5(5)
C23 P2 C22 C24 -69.7(5)
Rh1 P2 C22 C24 160.8(4)
C21 P2 C23 C29 -72.9(5)
C22 P2 C23 C29 43.3(5)
Rh1 P2 C23 C29 175.3(4)
C21 P2 C23 C27 46.5(5)
C22 P2 C23 C27 162.7(4)
Rh1 P2 C23 C27 -65.3(4)
C21 P2 C23 C28 163.1(4)
C22 P2 C23 C28 -80.7(5)
Rh1 P2 C23 C28 51.2(4)
C13 C12 C31 P3 -165.8(4)
C11 C12 C31 P3 18.7(7)
C33 P3 C31 C12 -141.2(4)
C32 P3 C31 C12 97.9(4)
Rh1 P3 C31 C12 -17.2(4)
C31 P3 C32 C34 73.0(5)
C33 P3 C32 C34 -42.0(6)
Rh1 P3 C32 C34 -174.8(4)
C31 P3 C32 C36 -46.7(5)
C33 P3 C32 C36 -161.7(4)
Rh1 P3 C32 C36 65.5(4)
C31 P3 C32 C35 -163.4(4)
C33 P3 C32 C35 81.5(5)
Rh1 P3 C32 C35 -51.3(5)
C31 P3 C33 C39 -42.8(5)
C32 P3 C33 C39 74.1(5)
Rh1 P3 C33 C39 -157.7(3)
C31 P3 C33 C38 -165.7(4)
C32 P3 C33 C38 -48.8(5)
Rh1 P3 C33 C38 79.4(4)
C31 P3 C33 C37 75.1(4)
C32 P3 C33 C37 -168.1(4)
Rh1 P3 C33 C37 -39.8(5)
C11 Rh1 N1 O1 -4.9(19)
P3 Rh1 N1 O1 85.9(13)
P2 Rh1 N1 O1 -96.8(13)
